data_7244156
loop_
_publ_author_name
'Kajiwara, Yuu'
'Nakai, Hidetaka'

_publ_section_title
;
 Crystal polymorphism and crystalline-state photochromism of a rhodium
 dithionite complex with n-methoxypropyl moieties
;
_journal_name_full CrystEngComm
_journal_paper_doi 10.1039/D1CE01613J
_journal_year 2022
_chemical_absolute_configuration 'CHOOSE rm ad rmad syn or unk'
_chemical_formula_moiety 'C28 H46 O6 Rh2 S2'
_chemical_formula_sum 'C28 H46 O6 Rh2 S2'
_chemical_formula_weight 748.60
_space_group_crystal_system monoclinic
_space_group_IT_number 9
_space_group_name_Hall 'C -2yc'
_space_group_name_H-M_alt 'C 1 c 1'
_atom_sites_solution_hydrogens geom
_atom_sites_solution_primary direct
_atom_sites_solution_secondary difmap
_audit_update_record
;
2021-12-04 deposited with the CCDC.	2022-01-06 downloaded from the CCDC.
;
_cell_angle_alpha 90.0000
_cell_angle_beta 102.376(3)
_cell_angle_gamma 90.0000
_cell_formula_units_Z 4
_cell_length_a 12.0314(4)
_cell_length_b 26.2812(10)
_cell_length_c 10.1334(4)
_cell_measurement_reflns_used 8821
_cell_measurement_temperature 296
_cell_measurement_theta_max 31.59
_cell_measurement_theta_min 3.34
_cell_volume 3129.7(2)
_computing_cell_refinement 'CrysAlisPro 1.171.39.20a (Rigaku OD, 2015)'
_computing_data_collection 'CrysAlisPro 1.171.39.20a (Rigaku OD, 2015)'
_computing_data_reduction 'CrysAlisPro 1.171.39.20a (Rigaku OD, 2015)'
_computing_molecular_graphics 'CrystalStructure 4.2.2'
_computing_publication_material 'CrystalStructure 4.2.2 (Rigaku, 2016)'
_computing_structure_refinement 'SHELXL Version 2014/7 (Sheldrick, 2008)'
_computing_structure_solution 'SHELXT Version 2014/5 (Sheldrick, 2014)'
_diffrn_ambient_temperature 296
_diffrn_detector_area_resol_mean 5.811
_diffrn_measured_fraction_theta_full 0.999
_diffrn_measured_fraction_theta_max 0.906
_diffrn_measurement_device_type 'Rigaku XtaLAB P200'
_diffrn_measurement_method \w
_diffrn_radiation_type 'Mo K\a'
_diffrn_radiation_wavelength 0.71075
_diffrn_reflns_av_R_equivalents 0.0280
_diffrn_reflns_Laue_measured_fraction_full 0.999
_diffrn_reflns_Laue_measured_fraction_max 0.906
_diffrn_reflns_limit_h_max 17
_diffrn_reflns_limit_h_min -16
_diffrn_reflns_limit_k_max 37
_diffrn_reflns_limit_k_min -31
_diffrn_reflns_limit_l_max 11
_diffrn_reflns_limit_l_min -14
_diffrn_reflns_number 19112
_diffrn_reflns_point_group_measured_fraction_full 0.908
_diffrn_reflns_point_group_measured_fraction_max 0.773
_diffrn_reflns_theta_full 25.242
_diffrn_reflns_theta_max 31.211
_diffrn_reflns_theta_min 2.512
_diffrn_standards_number 0
_exptl_absorpt_coefficient_mu 1.223
_exptl_absorpt_correction_T_max 0.885
_exptl_absorpt_correction_T_min 0.803
_exptl_absorpt_correction_type multi-scan
_exptl_absorpt_process_details
;
CrysAlisPro 1.171.39.20a (Rigaku Oxford Diffraction, 2015)
Empirical absorption correction using spherical harmonics,
 implemented in SCALE3 ABSPACK scaling algorithm.
;
_exptl_crystal_colour yellow-orange
_exptl_crystal_density_diffrn 1.589
_exptl_crystal_density_method 'not measured'
_exptl_crystal_description plate
_exptl_crystal_F_000 1536.00
_exptl_crystal_size_max 0.200
_exptl_crystal_size_mid 0.100
_exptl_crystal_size_min 0.100
_refine_diff_density_max 0.46
_refine_diff_density_min -0.40
_refine_ls_abs_structure_details
;
 Flack x determined using 2762 quotients [(I+)-(I-)]/[(I+)+(I-)]
 (Parsons, Flack and Wagner, Acta Cryst. B69 (2013) 249-259).
;
_refine_ls_abs_structure_Flack -0.002(17)
_refine_ls_extinction_method none
_refine_ls_goodness_of_fit_ref 1.051
_refine_ls_hydrogen_treatment constr
_refine_ls_number_parameters 371
_refine_ls_number_reflns 7848
_refine_ls_number_restraints 2
_refine_ls_R_factor_all 0.0300
_refine_ls_R_factor_gt 0.0251
_refine_ls_shift/su_max 0.002
_refine_ls_structure_factor_coef Fsqd
_refine_ls_weighting_details 'w = 1/[\s^2^(Fo^2^)+(0.0288P)^2^+0.2042P] where P=(Fo^2^+2Fc^2^)/3'
_refine_ls_weighting_scheme calc
_refine_ls_wR_factor_gt 0.0576
_refine_ls_wR_factor_ref 0.0592
_reflns_Friedel_coverage 0.702
_reflns_Friedel_fraction_full 0.817
_reflns_Friedel_fraction_max 0.639
_reflns_number_gt 7197
_reflns_number_total 7848
_reflns_threshold_expression F^2^>2.0\s(F^2^)
_cod_data_source_file d1ce01613j2.cif
_cod_data_source_block sample3
_cod_database_code 7244156

loop_
_space_group_symop_id
_space_group_symop_operation_xyz
1 +X,+Y,+Z
2 +X,-Y,1/2+Z
3 1/2+X,1/2+Y,+Z
4 1/2+X,1/2-Y,1/2+Z

loop_
_atom_site_label
_atom_site_type_symbol
_atom_site_fract_x
_atom_site_fract_y
_atom_site_fract_z
_atom_site_U_iso_or_equiv
_atom_site_adp_type
_atom_site_occupancy
_atom_site_site_symmetry_order
_atom_site_calc_flag
_atom_site_refinement_flags_posn
_atom_site_refinement_flags_adp
_atom_site_refinement_flags_occupancy
_atom_site_disorder_assembly
_atom_site_disorder_group
Rh1 Rh 0.33828(2) 0.38596(2) 0.43343(2) 0.03266(7) Uani 1 1 d . . . . .
Rh2 Rh 0.41211(2) 0.31391(2) 0.61029(2) 0.03070(6) Uani 1 1 d . . . . .
S1 S 0.16275(9) 0.38841(5) 0.48466(15) 0.0579(3) Uani 1 1 d . . . . .
S2 S 0.24211(9) 0.30837(5) 0.67518(13) 0.0522(3) Uani 1 1 d . . . . .
O1 O 0.1452(4) 0.43412(17) 0.5540(5) 0.0846(13) Uani 1 1 d . . . . .
O2 O 0.0751(6) 0.3634(4) 0.4108(8) 0.067(2) Uani 0.47 1 d . . P . .
O3 O 0.2351(4) 0.3341(2) 0.7906(5) 0.0606(12) Uani 0.69 1 d . . P . .
O4 O 0.1873(3) 0.26028(18) 0.6471(4) 0.0748(11) Uani 1 1 d . . . . .
O5 O 0.1781(8) 0.3614(5) 0.6551(12) 0.055(3) Uani 0.31 1 d . . P . .
O6 O 0.1380(4) 0.3352(2) 0.5469(6) 0.0468(13) Uani 0.53 1 d . . P . .
O7 O 0.7205(3) 0.54375(17) 0.5843(5) 0.0811(12) Uani 1 1 d . . . . .
O8 O 0.9017(3) 0.39212(17) 0.7869(5) 0.0758(11) Uani 1 1 d . . . . .
C1 C 0.4609(3) 0.44280(15) 0.3725(4) 0.0417(8) Uani 1 1 d . . . . .
C2 C 0.3515(4) 0.46510(16) 0.3608(4) 0.0459(9) Uani 1 1 d . . . . .
C3 C 0.2725(4) 0.43784(19) 0.2591(5) 0.0510(10) Uani 1 1 d . . . . .
C4 C 0.3346(4) 0.39790(17) 0.2117(4) 0.0481(9) Uani 1 1 d . . . . .
C5 C 0.4510(4) 0.40132(16) 0.2821(4) 0.0437(8) Uani 1 1 d . . . . .
C6 C 0.5697(4) 0.4627(2) 0.4575(5) 0.0561(12) Uani 1 1 d . . . . .
H6A H 0.6232 0.4349 0.4817 0.067 Uiso 1 1 calc R U . . .
H6B H 0.5548 0.4770 0.5403 0.067 Uiso 1 1 calc R U . . .
C7 C 0.3227(7) 0.51215(18) 0.4295(7) 0.0738(16) Uani 1 1 d . . . . .
H7A H 0.2557 0.5062 0.4645 0.089 Uiso 1 1 calc R U . . .
H7B H 0.3088 0.5397 0.3658 0.089 Uiso 1 1 calc R U . . .
H7C H 0.3850 0.5208 0.5024 0.089 Uiso 1 1 calc R U . . .
C8 C 0.1525(5) 0.4517(2) 0.2057(6) 0.0742(16) Uani 1 1 d . . . . .
H8A H 0.1212 0.4661 0.2768 0.089 Uiso 1 1 calc R U . . .
H8B H 0.1102 0.4218 0.1713 0.089 Uiso 1 1 calc R U . . .
H8C H 0.1481 0.4761 0.1344 0.089 Uiso 1 1 calc R U . . .
C9 C 0.2865(6) 0.3618(2) 0.0991(5) 0.0767(16) Uani 1 1 d . . . . .
H9A H 0.2813 0.3786 0.0139 0.092 Uiso 1 1 calc R U . . .
H9B H 0.2120 0.3511 0.1076 0.092 Uiso 1 1 calc R U . . .
H9C H 0.3353 0.3327 0.1039 0.092 Uiso 1 1 calc R U . . .
C10 C 0.5454(5) 0.3707(2) 0.2476(5) 0.0655(13) Uani 1 1 d . . . . .
H10A H 0.5675 0.3853 0.1702 0.079 Uiso 1 1 calc R U . . .
H10B H 0.5201 0.3364 0.2274 0.079 Uiso 1 1 calc R U . . .
H10C H 0.6093 0.3708 0.3228 0.079 Uiso 1 1 calc R U . . .
C11 C 0.6221(4) 0.5033(2) 0.3831(6) 0.0632(13) Uani 1 1 d . . . . .
H11A H 0.6320 0.4897 0.2975 0.076 Uiso 1 1 calc R U . . .
H11B H 0.5705 0.5320 0.3641 0.076 Uiso 1 1 calc R U . . .
C12 C 0.7354(4) 0.5215(2) 0.4629(7) 0.0736(16) Uani 1 1 d . . . . .
H12A H 0.7878 0.4931 0.4826 0.088 Uiso 1 1 calc R U . . .
H12B H 0.7674 0.5463 0.4106 0.088 Uiso 1 1 calc R U . . .
C13 C 0.8233(7) 0.5597(4) 0.6692(11) 0.123(3) Uani 1 1 d . . . . .
H13A H 0.8662 0.5305 0.7075 0.147 Uiso 1 1 calc R U . . .
H13B H 0.8069 0.5806 0.7404 0.147 Uiso 1 1 calc R U . . .
H13C H 0.8669 0.5789 0.6175 0.147 Uiso 1 1 calc R U . . .
C14 C 0.6043(3) 0.30510(16) 0.6607(4) 0.0392(8) Uani 1 1 d . . . . .
C15 C 0.5570(3) 0.26229(15) 0.5797(4) 0.0412(8) Uani 1 1 d . . . . .
C16 C 0.4843(3) 0.23631(16) 0.6516(4) 0.0426(8) Uani 1 1 d . . . . .
C17 C 0.4907(3) 0.26191(17) 0.7790(4) 0.0433(9) Uani 1 1 d . . . . .
C18 C 0.5634(3) 0.30447(16) 0.7828(4) 0.0402(8) Uani 1 1 d . . . . .
C19 C 0.6945(3) 0.3393(2) 0.6318(5) 0.0498(10) Uani 1 1 d . . . . .
H19A H 0.6879 0.3724 0.6718 0.060 Uiso 1 1 calc R U . . .
H19B H 0.6840 0.3438 0.5349 0.060 Uiso 1 1 calc R U . . .
C20 C 0.5841(4) 0.2459(2) 0.4496(5) 0.0551(12) Uani 1 1 d . . . . .
H20A H 0.6397 0.2192 0.4662 0.066 Uiso 1 1 calc R U . . .
H20B H 0.6139 0.2743 0.4085 0.066 Uiso 1 1 calc R U . . .
H20C H 0.5162 0.2338 0.3902 0.066 Uiso 1 1 calc R U . . .
C21 C 0.4253(5) 0.18668(18) 0.6145(8) 0.0655(14) Uani 1 1 d . . . . .
H21A H 0.3456 0.1905 0.6120 0.079 Uiso 1 1 calc R U . . .
H21B H 0.4568 0.1614 0.6804 0.079 Uiso 1 1 calc R U . . .
H21C H 0.4357 0.1762 0.5272 0.079 Uiso 1 1 calc R U . . .
C22 C 0.4378(4) 0.2445(2) 0.8917(5) 0.0596(12) Uani 1 1 d . . . . .
H22A H 0.4080 0.2733 0.9309 0.072 Uiso 1 1 calc R U . . .
H22B H 0.4942 0.2279 0.9593 0.072 Uiso 1 1 calc R U . . .
H22C H 0.3773 0.2211 0.8573 0.072 Uiso 1 1 calc R U . . .
C23 C 0.5992(5) 0.3394(2) 0.9014(5) 0.0619(12) Uani 1 1 d . . . . .
H23A H 0.5331 0.3514 0.9306 0.074 Uiso 1 1 calc R U . . .
H23B H 0.6400 0.3678 0.8756 0.074 Uiso 1 1 calc R U . . .
H23C H 0.6476 0.3213 0.9740 0.074 Uiso 1 1 calc R U . . .
C24 C 0.8142(4) 0.3173(2) 0.6886(6) 0.0564(11) Uani 1 1 d . . . . .
H24A H 0.8179 0.3058 0.7803 0.068 Uiso 1 1 calc R U . . .
H24B H 0.8256 0.2879 0.6351 0.068 Uiso 1 1 calc R U . . .
C25 C 0.9087(4) 0.3542(2) 0.6892(6) 0.0607(12) Uani 1 1 d . . . . .
H25A H 0.9815 0.3370 0.7122 0.073 Uiso 1 1 calc R U . . .
H25B H 0.9011 0.3696 0.6006 0.073 Uiso 1 1 calc R U . . .
C26 C 0.9938(6) 0.4255(3) 0.8056(9) 0.093(2) Uani 1 1 d . . . . .
H26A H 1.0628 0.4071 0.8408 0.112 Uiso 1 1 calc R U . . .
H26B H 0.9840 0.4516 0.8683 0.112 Uiso 1 1 calc R U . . .
H26C H 0.9982 0.4406 0.7207 0.112 Uiso 1 1 calc R U . . .
C27 C 0.4044(4) 0.39122(16) 0.6351(4) 0.0408(9) Uani 1 1 d . . . . .
H27A H 0.3517 0.4026 0.6892 0.049 Uiso 1 1 calc R U . . .
H27B H 0.4774 0.4083 0.6596 0.049 Uiso 1 1 calc R U . . .
C28 C 0.3211(4) 0.30869(15) 0.4155(4) 0.0390(9) Uani 1 1 d . . . . .
H28A H 0.3609 0.2930 0.3524 0.047 Uiso 1 1 calc R U . . .
H28B H 0.2440 0.2960 0.4054 0.047 Uiso 1 1 calc R U . . .

loop_
_atom_site_aniso_label
_atom_site_aniso_U_11
_atom_site_aniso_U_22
_atom_site_aniso_U_33
_atom_site_aniso_U_23
_atom_site_aniso_U_13
_atom_site_aniso_U_12
Rh1 0.03650(12) 0.02969(13) 0.03280(12) -0.00026(11) 0.00966(9) -0.00159(10)
Rh2 0.03191(11) 0.03205(13) 0.02967(11) -0.00066(11) 0.01004(8) 0.00078(10)
S1 0.0404(5) 0.0488(6) 0.0906(9) 0.0085(6) 0.0277(5) 0.0037(4)
S2 0.0415(5) 0.0578(7) 0.0642(7) 0.0033(5) 0.0268(5) -0.0012(4)
O1 0.090(3) 0.067(3) 0.118(4) -0.013(2) 0.069(3) 0.001(2)
O2 0.046(4) 0.081(6) 0.072(5) 0.010(4) 0.007(3) -0.005(3)
O3 0.060(3) 0.079(4) 0.048(3) 0.003(3) 0.025(2) 0.006(3)
O4 0.058(2) 0.085(3) 0.086(3) -0.009(2) 0.0253(19) -0.0288(19)
O5 0.040(4) 0.064(7) 0.071(7) 0.016(6) 0.037(5) 0.015(4)
O6 0.038(2) 0.050(3) 0.054(3) 0.014(3) 0.013(2) -0.004(2)
O7 0.057(2) 0.077(3) 0.110(3) -0.013(2) 0.019(2) -0.0256(18)
O8 0.0557(19) 0.089(3) 0.092(3) -0.020(2) 0.0361(19) -0.0183(19)
C1 0.054(2) 0.037(2) 0.0369(18) 0.0031(15) 0.0164(15) -0.0094(16)
C2 0.064(2) 0.032(2) 0.047(2) 0.0063(16) 0.0241(18) -0.0028(17)
C3 0.056(2) 0.051(3) 0.046(2) 0.015(2) 0.0105(17) 0.001(2)
C4 0.066(3) 0.045(2) 0.0324(18) 0.0036(16) 0.0079(16) -0.0033(19)
C5 0.060(2) 0.041(2) 0.0341(17) 0.0025(15) 0.0175(16) -0.0004(17)
C6 0.064(3) 0.054(3) 0.050(2) 0.006(2) 0.014(2) -0.019(2)
C7 0.116(5) 0.034(2) 0.087(4) -0.005(3) 0.057(3) -0.004(3)
C8 0.063(3) 0.077(4) 0.081(4) 0.035(3) 0.011(3) 0.015(3)
C9 0.107(4) 0.071(4) 0.044(3) -0.010(2) -0.001(3) -0.012(3)
C10 0.081(3) 0.070(3) 0.053(3) 0.003(2) 0.030(2) 0.020(3)
C11 0.063(3) 0.060(3) 0.072(3) 0.014(3) 0.026(2) -0.012(2)
C12 0.057(3) 0.066(3) 0.106(5) 0.008(3) 0.034(3) -0.017(2)
C13 0.082(5) 0.113(6) 0.163(8) -0.019(6) 0.003(5) -0.051(5)
C14 0.0361(16) 0.045(2) 0.0368(18) 0.0036(15) 0.0089(13) 0.0027(14)
C15 0.0391(17) 0.041(2) 0.0449(19) -0.0019(16) 0.0123(14) 0.0098(15)
C16 0.0382(17) 0.038(2) 0.050(2) 0.0011(17) 0.0047(15) 0.0049(14)
C17 0.0392(17) 0.050(2) 0.0419(19) 0.0079(18) 0.0106(14) 0.0070(16)
C18 0.0399(18) 0.046(2) 0.0334(17) 0.0022(15) 0.0046(13) 0.0047(15)
C19 0.0385(19) 0.053(3) 0.057(3) 0.012(2) 0.0095(17) -0.0004(17)
C20 0.060(2) 0.066(3) 0.042(2) -0.008(2) 0.0156(18) 0.021(2)
C21 0.070(3) 0.037(2) 0.084(3) 0.003(3) 0.004(3) 0.001(2)
C22 0.057(2) 0.074(3) 0.052(2) 0.025(2) 0.0215(19) 0.011(2)
C23 0.069(3) 0.067(3) 0.045(2) -0.011(2) 0.002(2) 0.001(3)
C24 0.0385(19) 0.063(3) 0.069(3) 0.004(2) 0.0146(18) 0.0048(18)
C25 0.039(2) 0.075(4) 0.075(3) 0.004(3) 0.026(2) 0.000(2)
C26 0.070(4) 0.091(5) 0.127(6) -0.031(5) 0.039(4) -0.025(3)
C27 0.051(2) 0.039(2) 0.0337(19) -0.0059(15) 0.0117(15) -0.0023(16)
C28 0.046(2) 0.0321(18) 0.0364(19) -0.0025(15) 0.0025(15) -0.0019(15)

loop_
_atom_type_symbol
_atom_type_description
_atom_type_scat_dispersion_real
_atom_type_scat_dispersion_imag
_atom_type_scat_source
C C 0.0033 0.0016
;
International Tables for Crystallography
(Vol. C, Tables 4.2.6.8 and 6.1.1.4)
;
H H 0.0000 0.0000
;
International Tables for Crystallography
(Vol. C, Table 6.1.1.4)
;
Rh Rh -1.1178 0.9187
;
International Tables for Crystallography
(Vol. C, Tables 4.2.6.8 and 6.1.1.4)
;
S S 0.1246 0.1234
;
International Tables for Crystallography
(Vol. C, Tables 4.2.6.8 and 6.1.1.4)
;
O O 0.0106 0.0060
;
International Tables for Crystallography
(Vol. C, Tables 4.2.6.8 and 6.1.1.4)
;

loop_
_geom_angle_atom_site_label_1
_geom_angle_atom_site_label_2
_geom_angle_atom_site_label_3
_geom_angle
_geom_angle_site_symmetry_1
_geom_angle_site_symmetry_3
_geom_angle_publ_flag
C27 Rh1 C28 99.62(17) . . ?
C27 Rh1 C2 103.24(16) . . ?
C28 Rh1 C2 155.84(17) . . ?
C27 Rh1 C3 138.44(18) . . ?
C28 Rh1 C3 121.54(17) . . ?
C2 Rh1 C3 37.52(17) . . ?
C27 Rh1 C4 155.55(16) . . ?
C28 Rh1 C4 93.99(17) . . ?
C2 Rh1 C4 61.86(16) . . ?
C3 Rh1 C4 37.07(18) . . ?
C27 Rh1 C1 95.26(15) . . ?
C28 Rh1 C1 133.36(17) . . ?
C2 Rh1 C1 36.83(16) . . ?
C3 Rh1 C1 61.69(16) . . ?
C4 Rh1 C1 60.95(15) . . ?
C27 Rh1 S1 87.19(14) . . ?
C28 Rh1 S1 88.14(14) . . ?
C2 Rh1 S1 100.62(12) . . ?
C3 Rh1 S1 88.54(13) . . ?
C4 Rh1 S1 113.62(13) . . ?
C1 Rh1 S1 136.78(11) . . ?
C27 Rh1 C5 120.07(16) . . ?
C28 Rh1 C5 100.29(18) . . ?
C2 Rh1 C5 61.23(15) . . ?
C3 Rh1 C5 61.57(17) . . ?
C4 Rh1 C5 36.67(16) . . ?
C1 Rh1 C5 36.02(14) . . ?
S1 Rh1 C5 149.02(11) . . ?
C27 Rh1 Rh2 50.28(12) . . ?
C28 Rh1 Rh2 50.06(11) . . ?
C2 Rh1 Rh2 149.57(11) . . ?
C3 Rh1 Rh2 171.22(14) . . ?
C4 Rh1 Rh2 135.24(12) . . ?
C1 Rh1 Rh2 120.94(10) . . ?
S1 Rh1 Rh2 93.40(3) . . ?
C5 Rh1 Rh2 114.94(11) . . ?
C28 Rh2 C27 98.96(16) . . ?
C28 Rh2 C16 103.12(15) . . ?
C27 Rh2 C16 155.82(16) . . ?
C28 Rh2 C17 138.44(16) . . ?
C27 Rh2 C17 122.33(16) . . ?
C16 Rh2 C17 37.80(16) . . ?
C28 Rh2 C18 156.66(16) . . ?
C27 Rh2 C18 93.68(16) . . ?
C16 Rh2 C18 62.22(14) . . ?
C17 Rh2 C18 36.79(15) . . ?
C28 Rh2 C14 121.25(17) . . ?
C27 Rh2 C14 98.29(17) . . ?
C16 Rh2 C14 61.69(14) . . ?
C17 Rh2 C14 61.43(15) . . ?
C18 Rh2 C14 36.77(14) . . ?
C28 Rh2 C15 95.48(16) . . ?
C27 Rh2 C15 131.41(17) . . ?
C16 Rh2 C15 36.91(15) . . ?
C17 Rh2 C15 61.96(15) . . ?
C18 Rh2 C15 61.70(14) . . ?
C14 Rh2 C15 36.79(14) . . ?
C28 Rh2 S2 86.93(14) . . ?
C27 Rh2 S2 87.76(13) . . ?
C16 Rh2 S2 103.03(11) . . ?
C17 Rh2 S2 89.94(11) . . ?
C18 Rh2 S2 113.23(11) . . ?
C14 Rh2 S2 149.38(10) . . ?
C15 Rh2 S2 139.35(11) . . ?
C28 Rh2 Rh1 50.03(11) . . ?
C27 Rh2 Rh1 49.65(11) . . ?
C16 Rh2 Rh1 148.39(11) . . ?
C17 Rh2 Rh1 171.31(12) . . ?
C18 Rh2 Rh1 135.08(11) . . ?
C14 Rh2 Rh1 113.96(10) . . ?
C15 Rh2 Rh1 119.48(10) . . ?
S2 Rh2 Rh1 92.85(3) . . ?
O2 S1 O1 120.6(5) . . ?
O2 S1 O6 66.1(4) . . ?
O1 S1 O6 119.0(3) . . ?
O2 S1 O5 104.2(5) . . ?
O1 S1 O5 81.8(4) . . ?
O6 S1 O5 43.7(4) . . ?
O2 S1 Rh1 121.3(4) . . ?
O1 S1 Rh1 112.17(18) . . ?
O6 S1 Rh1 109.1(2) . . ?
O5 S1 Rh1 106.9(3) . . ?
O3 S2 O4 119.9(3) . . ?
O3 S2 O5 63.7(5) . . ?
O4 S2 O5 124.3(5) . . ?
O3 S2 O6 105.7(3) . . ?
O4 S2 O6 89.0(3) . . ?
O5 S2 O6 45.5(5) . . ?
O3 S2 Rh2 115.9(2) . . ?
O4 S2 Rh2 113.82(18) . . ?
O5 S2 Rh2 110.4(3) . . ?
O6 S2 Rh2 107.66(19) . . ?
S1 O2 O6 64.8(4) . . ?
S2 O3 O5 64.8(5) . . ?
O6 O5 O3 120.7(9) . . ?
O6 O5 S2 73.9(6) . . ?
O3 O5 S2 51.4(4) . . ?
O6 O5 S1 57.8(5) . . ?
O3 O5 S1 159.1(5) . . ?
S2 O5 S1 114.1(6) . . ?
O5 O6 S1 78.5(6) . . ?
O5 O6 O2 120.1(7) . . ?
S1 O6 O2 49.2(4) . . ?
O5 O6 S2 60.6(5) . . ?
S1 O6 S2 119.0(3) . . ?
O2 O6 S2 162.8(4) . . ?
C12 O7 C13 113.4(6) . . ?
C26 O8 C25 111.8(4) . . ?
C5 C1 C2 108.5(3) . . ?
C5 C1 C6 125.7(4) . . ?
C2 C1 C6 125.6(4) . . ?
C5 C1 Rh1 72.6(2) . . ?
C2 C1 Rh1 69.6(2) . . ?
C6 C1 Rh1 127.6(3) . . ?
C1 C2 C3 108.2(4) . . ?
C1 C2 C7 127.2(5) . . ?
C3 C2 C7 124.3(5) . . ?
C1 C2 Rh1 73.6(2) . . ?
C3 C2 Rh1 71.8(2) . . ?
C7 C2 Rh1 125.4(3) . . ?
C4 C3 C2 107.1(4) . . ?
C4 C3 C8 126.8(5) . . ?
C2 C3 C8 125.9(5) . . ?
C4 C3 Rh1 72.3(2) . . ?
C2 C3 Rh1 70.7(2) . . ?
C8 C3 Rh1 126.3(4) . . ?
C3 C4 C5 108.2(4) . . ?
C3 C4 C9 125.0(5) . . ?
C5 C4 C9 126.5(5) . . ?
C3 C4 Rh1 70.6(2) . . ?
C5 C4 Rh1 72.9(2) . . ?
C9 C4 Rh1 126.2(4) . . ?
C1 C5 C4 108.0(4) . . ?
C1 C5 C10 127.2(4) . . ?
C4 C5 C10 124.2(4) . . ?
C1 C5 Rh1 71.4(2) . . ?
C4 C5 Rh1 70.5(2) . . ?
C10 C5 Rh1 130.6(3) . . ?
C1 C6 C11 111.4(4) . . ?
C1 C6 H6A 109.4 . . ?
C11 C6 H6A 109.4 . . ?
C1 C6 H6B 109.4 . . ?
C11 C6 H6B 109.4 . . ?
H6A C6 H6B 108.0 . . ?
C2 C7 H7A 109.5 . . ?
C2 C7 H7B 109.5 . . ?
H7A C7 H7B 109.5 . . ?
C2 C7 H7C 109.5 . . ?
H7A C7 H7C 109.5 . . ?
H7B C7 H7C 109.5 . . ?
C3 C8 H8A 109.5 . . ?
C3 C8 H8B 109.5 . . ?
H8A C8 H8B 109.5 . . ?
C3 C8 H8C 109.5 . . ?
H8A C8 H8C 109.5 . . ?
H8B C8 H8C 109.5 . . ?
C4 C9 H9A 109.5 . . ?
C4 C9 H9B 109.5 . . ?
H9A C9 H9B 109.5 . . ?
C4 C9 H9C 109.5 . . ?
H9A C9 H9C 109.5 . . ?
H9B C9 H9C 109.5 . . ?
C5 C10 H10A 109.5 . . ?
C5 C10 H10B 109.5 . . ?
H10A C10 H10B 109.5 . . ?
C5 C10 H10C 109.5 . . ?
H10A C10 H10C 109.5 . . ?
H10B C10 H10C 109.5 . . ?
C12 C11 C6 112.4(5) . . ?
C12 C11 H11A 109.1 . . ?
C6 C11 H11A 109.1 . . ?
C12 C11 H11B 109.1 . . ?
C6 C11 H11B 109.1 . . ?
H11A C11 H11B 107.9 . . ?
O7 C12 C11 109.3(4) . . ?
O7 C12 H12A 109.8 . . ?
C11 C12 H12A 109.8 . . ?
O7 C12 H12B 109.8 . . ?
C11 C12 H12B 109.8 . . ?
H12A C12 H12B 108.3 . . ?
O7 C13 H13A 109.5 . . ?
O7 C13 H13B 109.5 . . ?
H13A C13 H13B 109.5 . . ?
O7 C13 H13C 109.5 . . ?
H13A C13 H13C 109.5 . . ?
H13B C13 H13C 109.5 . . ?
C18 C14 C15 108.6(3) . . ?
C18 C14 C19 125.5(4) . . ?
C15 C14 C19 125.3(4) . . ?
C18 C14 Rh2 70.9(2) . . ?
C15 C14 Rh2 72.0(2) . . ?
C19 C14 Rh2 130.2(3) . . ?
C16 C15 C14 107.1(3) . . ?
C16 C15 C20 126.1(4) . . ?
C14 C15 C20 126.7(4) . . ?
C16 C15 Rh2 69.2(2) . . ?
C14 C15 Rh2 71.2(2) . . ?
C20 C15 Rh2 127.7(3) . . ?
C15 C16 C17 108.2(4) . . ?
C15 C16 C21 126.8(5) . . ?
C17 C16 C21 124.3(5) . . ?
C15 C16 Rh2 73.9(2) . . ?
C17 C16 Rh2 71.6(2) . . ?
C21 C16 Rh2 127.5(3) . . ?
C18 C17 C16 107.9(4) . . ?
C18 C17 C22 125.7(4) . . ?
C16 C17 C22 126.3(4) . . ?
C18 C17 Rh2 72.3(2) . . ?
C16 C17 Rh2 70.6(2) . . ?
C22 C17 Rh2 126.3(3) . . ?
C17 C18 C14 108.2(4) . . ?
C17 C18 C23 125.1(4) . . ?
C14 C18 C23 126.5(4) . . ?
C17 C18 Rh2 71.0(2) . . ?
C14 C18 Rh2 72.4(2) . . ?
C23 C18 Rh2 126.9(3) . . ?
C14 C19 C24 111.3(4) . . ?
C14 C19 H19A 109.4 . . ?
C24 C19 H19A 109.4 . . ?
C14 C19 H19B 109.4 . . ?
C24 C19 H19B 109.4 . . ?
H19A C19 H19B 108.0 . . ?
C15 C20 H20A 109.5 . . ?
C15 C20 H20B 109.5 . . ?
H20A C20 H20B 109.5 . . ?
C15 C20 H20C 109.5 . . ?
H20A C20 H20C 109.5 . . ?
H20B C20 H20C 109.5 . . ?
C16 C21 H21A 109.5 . . ?
C16 C21 H21B 109.5 . . ?
H21A C21 H21B 109.5 . . ?
C16 C21 H21C 109.5 . . ?
H21A C21 H21C 109.5 . . ?
H21B C21 H21C 109.5 . . ?
C17 C22 H22A 109.5 . . ?
C17 C22 H22B 109.5 . . ?
H22A C22 H22B 109.5 . . ?
C17 C22 H22C 109.5 . . ?
H22A C22 H22C 109.5 . . ?
H22B C22 H22C 109.5 . . ?
C18 C23 H23A 109.5 . . ?
C18 C23 H23B 109.5 . . ?
H23A C23 H23B 109.5 . . ?
C18 C23 H23C 109.5 . . ?
H23A C23 H23C 109.5 . . ?
H23B C23 H23C 109.5 . . ?
C25 C24 C19 114.0(4) . . ?
C25 C24 H24A 108.7 . . ?
C19 C24 H24A 108.7 . . ?
C25 C24 H24B 108.7 . . ?
C19 C24 H24B 108.7 . . ?
H24A C24 H24B 107.6 . . ?
O8 C25 C24 107.5(4) . . ?
O8 C25 H25A 110.2 . . ?
C24 C25 H25A 110.2 . . ?
O8 C25 H25B 110.2 . . ?
C24 C25 H25B 110.2 . . ?
H25A C25 H25B 108.5 . . ?
O8 C26 H26A 109.5 . . ?
O8 C26 H26B 109.5 . . ?
H26A C26 H26B 109.5 . . ?
O8 C26 H26C 109.5 . . ?
H26A C26 H26C 109.5 . . ?
H26B C26 H26C 109.5 . . ?
Rh1 C27 Rh2 80.07(14) . . ?
Rh1 C27 H27A 115.3 . . ?
Rh2 C27 H27A 115.3 . . ?
Rh1 C27 H27B 115.3 . . ?
Rh2 C27 H27B 115.3 . . ?
H27A C27 H27B 112.3 . . ?
Rh1 C28 Rh2 79.91(14) . . ?
Rh1 C28 H28A 115.3 . . ?
Rh2 C28 H28A 115.3 . . ?
Rh1 C28 H28B 115.3 . . ?
Rh2 C28 H28B 115.3 . . ?
H28A C28 H28B 112.3 . . ?

loop_
_geom_bond_atom_site_label_1
_geom_bond_atom_site_label_2
_geom_bond_distance
_geom_bond_site_symmetry_2
_geom_bond_publ_flag
Rh1 C27 2.033(4) . ?
Rh1 C28 2.045(4) . ?
Rh1 C2 2.224(4) . ?
Rh1 C3 2.238(4) . ?
Rh1 C4 2.259(4) . ?
Rh1 C1 2.276(4) . ?
Rh1 S1 2.2812(11) . ?
Rh1 C5 2.291(4) . ?
Rh1 Rh2 2.6275(4) . ?
Rh2 C28 2.046(4) . ?
Rh2 C27 2.052(4) . ?
Rh2 C16 2.221(4) . ?
Rh2 C17 2.234(4) . ?
Rh2 C18 2.251(3) . ?
Rh2 C14 2.270(4) . ?
Rh2 C15 2.282(4) . ?
Rh2 S2 2.2833(10) . ?
S1 O2 1.328(8) . ?
S1 O1 1.430(4) . ?
S1 O6 1.588(6) . ?
S1 O5 1.839(11) . ?
S2 O3 1.370(5) . ?
S2 O4 1.426(4) . ?
S2 O5 1.585(11) . ?
S2 O6 1.749(5) . ?
O2 O6 1.605(10) . ?
O3 O5 1.571(12) . ?
O5 O6 1.297(14) . ?
O7 C12 1.408(8) . ?
O7 C13 1.411(8) . ?
O8 C26 1.394(7) . ?
O8 C25 1.419(7) . ?
C1 C5 1.412(6) . ?
C1 C2 1.422(6) . ?
C1 C6 1.500(6) . ?
C2 C3 1.435(7) . ?
C2 C7 1.496(7) . ?
C3 C4 1.430(7) . ?
C3 C8 1.474(7) . ?
C4 C5 1.431(6) . ?
C4 C9 1.501(7) . ?
C5 C10 1.493(7) . ?
C6 C11 1.519(7) . ?
C6 H6A 0.9700 . ?
C6 H6B 0.9700 . ?
C7 H7A 0.9600 . ?
C7 H7B 0.9600 . ?
C7 H7C 0.9600 . ?
C8 H8A 0.9600 . ?
C8 H8B 0.9600 . ?
C8 H8C 0.9600 . ?
C9 H9A 0.9600 . ?
C9 H9B 0.9600 . ?
C9 H9C 0.9600 . ?
C10 H10A 0.9600 . ?
C10 H10B 0.9600 . ?
C10 H10C 0.9600 . ?
C11 C12 1.506(7) . ?
C11 H11A 0.9700 . ?
C11 H11B 0.9700 . ?
C12 H12A 0.9700 . ?
C12 H12B 0.9700 . ?
C13 H13A 0.9600 . ?
C13 H13B 0.9600 . ?
C13 H13C 0.9600 . ?
C14 C18 1.426(5) . ?
C14 C15 1.437(6) . ?
C14 C19 1.485(6) . ?
C15 C16 1.427(6) . ?
C15 C20 1.488(6) . ?
C16 C17 1.443(6) . ?
C16 C21 1.494(6) . ?
C17 C18 1.415(6) . ?
C17 C22 1.493(6) . ?
C18 C23 1.501(6) . ?
C19 C24 1.545(6) . ?
C19 H19A 0.9700 . ?
C19 H19B 0.9700 . ?
C20 H20A 0.9600 . ?
C20 H20B 0.9600 . ?
C20 H20C 0.9600 . ?
C21 H21A 0.9600 . ?
C21 H21B 0.9600 . ?
C21 H21C 0.9600 . ?
C22 H22A 0.9600 . ?
C22 H22B 0.9600 . ?
C22 H22C 0.9600 . ?
C23 H23A 0.9600 . ?
C23 H23B 0.9600 . ?
C23 H23C 0.9600 . ?
C24 C25 1.493(7) . ?
C24 H24A 0.9700 . ?
C24 H24B 0.9700 . ?
C25 H25A 0.9700 . ?
C25 H25B 0.9700 . ?
C26 H26A 0.9600 . ?
C26 H26B 0.9600 . ?
C26 H26C 0.9600 . ?
C27 H27A 0.9700 . ?
C27 H27B 0.9700 . ?
C28 H28A 0.9700 . ?
C28 H28B 0.9700 . ?

loop_
_geom_torsion_atom_site_label_1
_geom_torsion_atom_site_label_2
_geom_torsion_atom_site_label_3
_geom_torsion_atom_site_label_4
_geom_torsion
_geom_torsion_site_symmetry_1
_geom_torsion_site_symmetry_2
_geom_torsion_site_symmetry_3
_geom_torsion_site_symmetry_4
_geom_torsion_publ_flag
O1 S1 O2 O6 -110.7(4) . . . . ?
O5 S1 O2 O6 -21.8(5) . . . . ?
Rh1 S1 O2 O6 98.6(4) . . . . ?
O4 S2 O3 O5 -116.1(5) . . . . ?
O6 S2 O3 O5 -18.1(5) . . . . ?
Rh2 S2 O3 O5 101.0(4) . . . . ?
S2 O3 O5 O6 27.9(6) . . . . ?
S2 O3 O5 S1 -51(2) . . . . ?
O3 S2 O5 O6 -155.2(6) . . . . ?
O4 S2 O5 O6 -45.6(6) . . . . ?
Rh2 S2 O5 O6 95.1(4) . . . . ?
O4 S2 O5 O3 109.6(5) . . . . ?
O6 S2 O5 O3 155.2(6) . . . . ?
Rh2 S2 O5 O3 -109.7(3) . . . . ?
O3 S2 O5 S1 162.2(8) . . . . ?
O4 S2 O5 S1 -88.2(6) . . . . ?
O6 S2 O5 S1 -42.6(5) . . . . ?
Rh2 S2 O5 S1 52.5(7) . . . . ?
O2 S1 O5 O6 29.5(6) . . . . ?
O1 S1 O5 O6 149.1(5) . . . . ?
Rh1 S1 O5 O6 -100.1(4) . . . . ?
O2 S1 O5 O3 122(2) . . . . ?
O1 S1 O5 O3 -119(3) . . . . ?
O6 S1 O5 O3 92(3) . . . . ?
Rh1 S1 O5 O3 -8(3) . . . . ?
O2 S1 O5 S2 79.7(7) . . . . ?
O1 S1 O5 S2 -160.7(7) . . . . ?
O6 S1 O5 S2 50.3(6) . . . . ?
Rh1 S1 O5 S2 -49.9(7) . . . . ?
O3 O5 O6 S1 -155.5(6) . . . . ?
S2 O5 O6 S1 -133.1(4) . . . . ?
O3 O5 O6 O2 177.4(5) . . . . ?
S2 O5 O6 O2 -160.2(5) . . . . ?
S1 O5 O6 O2 -27.2(5) . . . . ?
O3 O5 O6 S2 -22.4(5) . . . . ?
S1 O5 O6 S2 133.1(3) . . . . ?
O2 S1 O6 O5 -148.5(6) . . . . ?
O1 S1 O6 O5 -35.5(5) . . . . ?
Rh1 S1 O6 O5 94.8(4) . . . . ?
O1 S1 O6 O2 113.0(5) . . . . ?
O5 S1 O6 O2 148.5(6) . . . . ?
Rh1 S1 O6 O2 -116.6(5) . . . . ?
O2 S1 O6 S2 164.8(6) . . . . ?
O1 S1 O6 S2 -82.2(5) . . . . ?
O5 S1 O6 S2 -46.7(5) . . . . ?
Rh1 S1 O6 S2 48.2(4) . . . . ?
S1 O2 O6 O5 36.3(7) . . . . ?
S1 O2 O6 S2 -51(2) . . . . ?
O3 S2 O6 O5 23.0(6) . . . . ?
O4 S2 O6 O5 143.8(5) . . . . ?
Rh2 S2 O6 O5 -101.5(5) . . . . ?
O3 S2 O6 S1 77.9(5) . . . . ?
O4 S2 O6 S1 -161.3(4) . . . . ?
O5 S2 O6 S1 54.9(6) . . . . ?
Rh2 S2 O6 S1 -46.5(4) . . . . ?
O3 S2 O6 O2 120(2) . . . . ?
O4 S2 O6 O2 -119(2) . . . . ?
O5 S2 O6 O2 97(2) . . . . ?
Rh2 S2 O6 O2 -4(2) . . . . ?
C5 C1 C2 C3 -1.4(5) . . . . ?
C6 C1 C2 C3 173.8(4) . . . . ?
Rh1 C1 C2 C3 -63.9(3) . . . . ?
C5 C1 C2 C7 -175.2(4) . . . . ?
C6 C1 C2 C7 0.0(7) . . . . ?
Rh1 C1 C2 C7 122.3(5) . . . . ?
C5 C1 C2 Rh1 62.5(3) . . . . ?
C6 C1 C2 Rh1 -122.3(4) . . . . ?
C1 C2 C3 C4 1.5(5) . . . . ?
C7 C2 C3 C4 175.6(4) . . . . ?
Rh1 C2 C3 C4 -63.6(3) . . . . ?
C1 C2 C3 C8 -173.5(5) . . . . ?
C7 C2 C3 C8 0.6(7) . . . . ?
Rh1 C2 C3 C8 121.4(5) . . . . ?
C1 C2 C3 Rh1 65.1(3) . . . . ?
C7 C2 C3 Rh1 -120.8(4) . . . . ?
C2 C3 C4 C5 -1.1(5) . . . . ?
C8 C3 C4 C5 173.9(5) . . . . ?
Rh1 C3 C4 C5 -63.6(3) . . . . ?
C2 C3 C4 C9 -176.3(5) . . . . ?
C8 C3 C4 C9 -1.4(8) . . . . ?
Rh1 C3 C4 C9 121.2(5) . . . . ?
C2 C3 C4 Rh1 62.5(3) . . . . ?
C8 C3 C4 Rh1 -122.5(5) . . . . ?
C2 C1 C5 C4 0.7(4) . . . . ?
C6 C1 C5 C4 -174.5(4) . . . . ?
Rh1 C1 C5 C4 61.3(3) . . . . ?
C2 C1 C5 C10 171.9(4) . . . . ?
C6 C1 C5 C10 -3.2(7) . . . . ?
Rh1 C1 C5 C10 -127.4(5) . . . . ?
C2 C1 C5 Rh1 -60.6(3) . . . . ?
C6 C1 C5 Rh1 124.2(4) . . . . ?
C3 C4 C5 C1 0.2(5) . . . . ?
C9 C4 C5 C1 175.4(4) . . . . ?
Rh1 C4 C5 C1 -61.9(3) . . . . ?
C3 C4 C5 C10 -171.4(4) . . . . ?
C9 C4 C5 C10 3.8(7) . . . . ?
Rh1 C4 C5 C10 126.5(5) . . . . ?
C3 C4 C5 Rh1 62.2(3) . . . . ?
C9 C4 C5 Rh1 -122.7(5) . . . . ?
C5 C1 C6 C11 89.5(6) . . . . ?
C2 C1 C6 C11 -84.9(6) . . . . ?
Rh1 C1 C6 C11 -175.4(4) . . . . ?
C1 C6 C11 C12 -176.3(5) . . . . ?
C13 O7 C12 C11 177.0(6) . . . . ?
C6 C11 C12 O7 -61.8(7) . . . . ?
C18 C14 C15 C16 1.6(4) . . . . ?
C19 C14 C15 C16 172.8(4) . . . . ?
Rh2 C14 C15 C16 -60.2(2) . . . . ?
C18 C14 C15 C20 -174.8(4) . . . . ?
C19 C14 C15 C20 -3.6(6) . . . . ?
Rh2 C14 C15 C20 123.4(4) . . . . ?
C18 C14 C15 Rh2 61.8(3) . . . . ?
C19 C14 C15 Rh2 -127.0(4) . . . . ?
C14 C15 C16 C17 -2.4(4) . . . . ?
C20 C15 C16 C17 174.0(4) . . . . ?
Rh2 C15 C16 C17 -63.8(3) . . . . ?
C14 C15 C16 C21 -173.4(4) . . . . ?
C20 C15 C16 C21 3.0(6) . . . . ?
Rh2 C15 C16 C21 125.1(4) . . . . ?
C14 C15 C16 Rh2 61.5(2) . . . . ?
C20 C15 C16 Rh2 -122.2(4) . . . . ?
C15 C16 C17 C18 2.2(4) . . . . ?
C21 C16 C17 C18 173.6(4) . . . . ?
Rh2 C16 C17 C18 -63.1(3) . . . . ?
C15 C16 C17 C22 -173.3(4) . . . . ?
C21 C16 C17 C22 -1.9(6) . . . . ?
Rh2 C16 C17 C22 121.4(4) . . . . ?
C15 C16 C17 Rh2 65.3(3) . . . . ?
C21 C16 C17 Rh2 -123.3(4) . . . . ?
C16 C17 C18 C14 -1.2(4) . . . . ?
C22 C17 C18 C14 174.3(4) . . . . ?
Rh2 C17 C18 C14 -63.2(3) . . . . ?
C16 C17 C18 C23 -175.8(4) . . . . ?
C22 C17 C18 C23 -0.2(7) . . . . ?
Rh2 C17 C18 C23 122.2(4) . . . . ?
C16 C17 C18 Rh2 62.0(3) . . . . ?
C22 C17 C18 Rh2 -122.4(4) . . . . ?
C15 C14 C18 C17 -0.2(4) . . . . ?
C19 C14 C18 C17 -171.4(4) . . . . ?
Rh2 C14 C18 C17 62.3(3) . . . . ?
C15 C14 C18 C23 174.2(4) . . . . ?
C19 C14 C18 C23 3.0(7) . . . . ?
Rh2 C14 C18 C23 -123.2(4) . . . . ?
C15 C14 C18 Rh2 -62.6(3) . . . . ?
C19 C14 C18 Rh2 126.3(4) . . . . ?
C18 C14 C19 C24 84.7(6) . . . . ?
C15 C14 C19 C24 -85.1(5) . . . . ?
Rh2 C14 C19 C24 179.0(3) . . . . ?
C14 C19 C24 C25 -167.8(4) . . . . ?
C26 O8 C25 C24 173.5(5) . . . . ?
C19 C24 C25 O8 68.9(6) . . . . ?
